data_1510066
loop_
_publ_author_name
'Fornasini, M.L.'
'Pani, M.'
'Merlo, F.'

_publ_section_title
;
 Structures of Ca3 Au, Ca5 Au2, Sr3 Au2, Ba3 Au2 and alloying behaviour of
 the alkaline earths with Cu, Ag, Au
;
_journal_name_full 'Revue de Chimie Minerale'
_journal_page_first 791
_journal_page_last 798
_journal_volume 22
_journal_year 1985
_chemical_formula_sum 'Au Ca3'
_space_group_IT_number 62
_symmetry_space_group_name_Hall '-P 2ac 2n'
_symmetry_space_group_name_H-M 'P n m a'
_cell_angle_alpha 90
_cell_angle_beta 90
_cell_angle_gamma 90
_cell_formula_units_Z 4
_cell_length_a 7.795
_cell_length_b 10
_cell_length_c 6.78
_cell_volume 528.501
_citation_journal_id_ASTM RVCMA8
_cod_data_source_file gold_109.cif
_cod_data_source_block Au1Ca3
_cod_original_formula_sum 'Au1 Ca3'
_cod_database_code 1510066

loop_
_symmetry_equiv_pos_as_xyz
x,y,z
-x+1/2,-y,z+1/2
x+1/2,-y+1/2,-z+1/2
-x,y+1/2,-z
-x,-y,-z
x-1/2,y,-z-1/2
-x-1/2,y-1/2,z-1/2
x,-y-1/2,z

loop_
_atom_site_label
_atom_site_type_symbol
_atom_site_fract_x
_atom_site_fract_y
_atom_site_fract_z
_atom_site_occupancy
_atom_site_U_iso_or_equiv
Au1 Au 0.3786 0.25 0.9483 1 0.0
Ca1 Ca 0.038 0.25 0.1435 1 0.0
Ca2 Ca 0.1741 0.0642 0.6632 1 0.0
